data_4515746
loop_
_publ_author_name
'Tinnermann, Hendrik'
'Nicholls, Leo D. M.'
'Johannsen, Tim'
'Wille, Christian'
'Golz, Christopher'
'Goddard, Richard'
'Alcarazo, Manuel'

_publ_section_title
;
 N-Arylpyridiniophosphines: Synthesis, Structure, and Applications in
 Au(I) Catalysis
;
_journal_issue 11
_journal_name_full 'ACS Catalysis'
_journal_page_first 10457
_journal_paper_doi 10.1021/acscatal.8b03271
_journal_volume 8
_journal_year 2018
_chemical_compound_source acetonitrile
_chemical_formula_moiety 'C30 H21 Au Cl F12 N P, F6 Sb, C2 H3 N'
_chemical_formula_sum 'C32 H24 Au Cl F18 N2 P Sb'
_chemical_formula_weight 1163.67
_chemical_name_systematic
;
 N-(2,4,6-trimethyl-phenyl)-2-di-(3,5-ditrifluoromethylphenyl)-
 phosphinylchlorogold(i)-pyridinium hexafluoroantimonate acetonitrile
;
_space_group_crystal_system monoclinic
_space_group_IT_number 14
_space_group_name_Hall '-P 2yn'
_space_group_name_H-M_alt 'P 1 21/n 1'
_atom_sites_solution_hydrogens geom
_atom_sites_solution_primary direct
_atom_sites_solution_secondary difmap
_audit_block_code TIH-TB-354_8893_100_K
_audit_creation_date 2018-08-15
_audit_creation_method SHELXL-2018/1
_cell_angle_alpha 90
_cell_angle_beta 103.535(9)
_cell_angle_gamma 90
_cell_formula_units_Z 4
_cell_length_a 8.7962(6)
_cell_length_b 27.1915(18)
_cell_length_c 16.0760(14)
_cell_measurement_reflns_used 118592
_cell_measurement_temperature 100(2)
_cell_measurement_theta_max 33.0997
_cell_measurement_theta_min 2.7051
_cell_volume 3738.3(5)
_computing_cell_refinement 'REVALCCD V. 1.6, 2008'
_computing_data_collection 'DATCOL (Bruker AXS, 2006)'
_computing_data_reduction 'REVALCCD V. 1.6, 2008'
_computing_molecular_graphics 'DIAMOND (Crystal Impact GbR, 1997-2013)'
_computing_structure_refinement 'SHELXL (Sheldrick, 2015)'
_computing_structure_solution 'SHELXT (Sheldrick, 2015)'
_diffrn_ambient_temperature 100(2)
_diffrn_detector_area_resol_mean 18.02
_diffrn_measured_fraction_theta_full 0.998
_diffrn_measured_fraction_theta_max 0.997
_diffrn_measurement_device_type 'Bruker AXS Enraf-Nonius KappaCCD'
_diffrn_measurement_method 'CCD \f- and \w-scans'
_diffrn_radiation_monochromator 'Incoatec Helios focusing multilayer optics'
_diffrn_radiation_type MoK\a
_diffrn_radiation_wavelength 0.71073
_diffrn_reflns_av_R_equivalents 0.0394
_diffrn_reflns_av_unetI/netI 0.0207
_diffrn_reflns_Laue_measured_fraction_full 0.998
_diffrn_reflns_Laue_measured_fraction_max 0.997
_diffrn_reflns_limit_h_max 13
_diffrn_reflns_limit_h_min -13
_diffrn_reflns_limit_k_max 41
_diffrn_reflns_limit_k_min -41
_diffrn_reflns_limit_l_max 24
_diffrn_reflns_limit_l_min -24
_diffrn_reflns_number 111778
_diffrn_reflns_point_group_measured_fraction_full 0.998
_diffrn_reflns_point_group_measured_fraction_max 0.997
_diffrn_reflns_theta_full 25.242
_diffrn_reflns_theta_max 33.184
_diffrn_reflns_theta_min 2.712
_diffrn_source '0.2 x 2mm^2^ focus rotating anode'
_exptl_absorpt_coefficient_mu 4.875
_exptl_absorpt_correction_T_max 0.76040
_exptl_absorpt_correction_T_min 0.44907
_exptl_absorpt_correction_type gaussian
_exptl_absorpt_process_details 'SADABS (Bruker AXS, 2012)'
_exptl_crystal_colour colourless
_exptl_crystal_density_diffrn 2.068
_exptl_crystal_description plate
_exptl_crystal_F_000 2216
_exptl_crystal_size_max 0.22
_exptl_crystal_size_mid 0.07
_exptl_crystal_size_min 0.06
_refine_diff_density_max 1.189
_refine_diff_density_min -1.863
_refine_diff_density_rms 0.107
_refine_ls_extinction_method none
_refine_ls_goodness_of_fit_ref 1.109
_refine_ls_hydrogen_treatment constr
_refine_ls_matrix_type full
_refine_ls_number_parameters 555
_refine_ls_number_reflns 14268
_refine_ls_number_restraints 90
_refine_ls_restrained_S_all 1.115
_refine_ls_R_factor_all 0.0307
_refine_ls_R_factor_gt 0.0252
_refine_ls_shift/su_max 0.003
_refine_ls_shift/su_mean 0.000
_refine_ls_structure_factor_coef Fsqd
_refine_ls_weighting_details 'w=1/[\s^2^(Fo^2^)+(0.0241P)^2^+5.4843P] where P=(Fo^2^+2Fc^2^)/3'
_refine_ls_weighting_scheme calc
_refine_ls_wR_factor_gt 0.0601
_refine_ls_wR_factor_ref 0.0633
_reflns_Friedel_coverage 0.000
_reflns_number_gt 12884
_reflns_number_total 14268
_reflns_threshold_expression 'I > 2\s(I)'
_cod_data_source_file cs8b03271_si_009.cif
_cod_data_source_block 14
_cod_original_sg_symbol_H-M 'P 21/n'
_cod_database_code 4515746
_shelx_shelxl_version_number 2018/1
_shelx_space_group_comment
;
The symmetry employed for this shelxl refinement is uniquely defined
by the following loop, which should always be used as a source of
symmetry information in preference to the above space-group names.
They are only intended as comments.
;
_shelx_estimated_absorpt_t_min 0.414
_shelx_estimated_absorpt_t_max 0.759

loop_
_space_group_symop_operation_xyz
'x, y, z'
'-x+1/2, y+1/2, -z+1/2'
'-x, -y, -z'
'x-1/2, -y-1/2, z-1/2'

loop_
_atom_site_label
_atom_site_type_symbol
_atom_site_fract_x
_atom_site_fract_y
_atom_site_fract_z
_atom_site_U_iso_or_equiv
_atom_site_adp_type
_atom_site_occupancy
_atom_site_site_symmetry_order
_atom_site_calc_flag
_atom_site_refinement_flags_posn
_atom_site_refinement_flags_adp
_atom_site_refinement_flags_occupancy
_atom_site_disorder_assembly
_atom_site_disorder_group
C1 C 0.4024(2) 0.04421(7) 0.67390(12) 0.0156(3) Uani 1 1 d . . . . .
C2 C 0.5000(2) 0.00828(7) 0.65174(13) 0.0170(3) Uani 1 1 d . . . . .
H2 H 0.607904 0.014927 0.657131 0.020 Uiso 1 1 calc R U . . .
C3 C 0.4380(2) -0.03724(7) 0.62176(14) 0.0193(4) Uani 1 1 d . . . . .
C4 C 0.2805(3) -0.04790(8) 0.61363(15) 0.0222(4) Uani 1 1 d . . . . .
H4 H 0.239258 -0.079103 0.593306 0.027 Uiso 1 1 calc R U . . .
C5 C 0.1847(2) -0.01201(8) 0.63583(15) 0.0217(4) Uani 1 1 d . . . . .
C6 C 0.2441(2) 0.03366(8) 0.66623(14) 0.0192(3) Uani 1 1 d . . . . .
H6 H 0.177300 0.057653 0.681752 0.023 Uiso 1 1 calc R U . . .
C7 C 0.5459(3) -0.07494(8) 0.59808(16) 0.0252(4) Uani 1 1 d . . . . .
C8 C 0.0135(3) -0.02234(9) 0.62840(19) 0.0300(5) Uani 1 1 d . . . . .
C9 C 0.3908(2) 0.14685(7) 0.62167(12) 0.0154(3) Uani 1 1 d . . . . .
C10 C 0.2279(2) 0.14854(8) 0.59080(14) 0.0187(3) Uani 1 1 d . . . . .
H10 H 0.163001 0.126045 0.611687 0.022 Uiso 1 1 calc R U . . .
C11 C 0.1621(2) 0.18324(8) 0.52959(14) 0.0203(4) Uani 1 1 d . . . . .
C12 C 0.2551(3) 0.21609(8) 0.49727(14) 0.0214(4) Uani 1 1 d . . . . .
H12 H 0.209264 0.239512 0.454968 0.026 Uiso 1 1 calc R U . . .
C13 C 0.4155(2) 0.21399(8) 0.52786(14) 0.0193(4) Uani 1 1 d . . . . .
C14 C 0.4843(2) 0.17979(7) 0.58958(13) 0.0173(3) Uani 1 1 d . . . . .
H14 H 0.594795 0.178886 0.609816 0.021 Uiso 1 1 calc R U . . .
C15 C -0.0132(3) 0.18740(9) 0.50178(18) 0.0296(5) Uani 1 1 d . . . . .
C16 C 0.5209(3) 0.24840(9) 0.49403(16) 0.0253(4) Uani 1 1 d . . . . .
C17 C 0.4248(2) 0.12662(7) 0.79969(12) 0.0148(3) Uani 1 1 d . . . . .
C18 C 0.4441(3) 0.12232(9) 0.94916(14) 0.0256(4) Uani 1 1 d . . . . .
H18 H 0.480981 0.105530 1.001844 0.031 Uiso 1 1 calc R U . . .
C19 C 0.3607(3) 0.16528(9) 0.94809(15) 0.0272(4) Uani 1 1 d . . . . .
H19 H 0.339222 0.177961 0.999199 0.033 Uiso 1 1 calc R U . . .
C20 C 0.3090(3) 0.18955(8) 0.87115(15) 0.0231(4) Uani 1 1 d . . . . .
H20 H 0.251202 0.219235 0.868698 0.028 Uiso 1 1 calc R U . . .
C21 C 0.3424(2) 0.17014(7) 0.79712(14) 0.0188(3) Uani 1 1 d . . . . .
H21 H 0.308226 0.187011 0.744295 0.023 Uiso 1 1 calc R U . . .
C22 C 0.5646(2) 0.05776(7) 0.88395(13) 0.0181(3) Uani 1 1 d . . . . .
C23 C 0.7277(3) 0.06147(8) 0.90318(13) 0.0215(4) Uani 1 1 d . . . . .
C24 C 0.8097(3) 0.01723(9) 0.90246(15) 0.0258(4) Uani 1 1 d . . . . .
H24 H 0.920629 0.018026 0.914003 0.031 Uiso 1 1 calc R U . . .
C25 C 0.7332(3) -0.02777(9) 0.88534(15) 0.0275(5) Uani 1 1 d . . . . .
C26 C 0.5709(3) -0.02933(8) 0.87313(15) 0.0258(4) Uani 1 1 d . . . . .
H26 H 0.519114 -0.060202 0.864117 0.031 Uiso 1 1 calc R U . . .
C27 C 0.4824(3) 0.01337(8) 0.87380(13) 0.0215(4) Uani 1 1 d . . . . .
C28 C 0.8118(3) 0.10938(9) 0.92897(16) 0.0259(4) Uani 1 1 d . . . . .
H28A H 0.755532 0.136112 0.893908 0.039 Uiso 1 1 calc R U . . .
H28B H 0.918263 0.107242 0.920332 0.039 Uiso 1 1 calc R U . . .
H28C H 0.816310 0.115943 0.989444 0.039 Uiso 1 1 calc R U . . .
C29 C 0.8252(4) -0.07433(11) 0.8821(2) 0.0402(7) Uani 1 1 d . . . . .
H29A H 0.880367 -0.071870 0.835884 0.060 Uiso 1 1 calc R U . . .
H29B H 0.753667 -0.102478 0.871492 0.060 Uiso 1 1 calc R U . . .
H29C H 0.901256 -0.078871 0.936773 0.060 Uiso 1 1 calc R U . . .
C30 C 0.3101(3) 0.01079(9) 0.86968(16) 0.0282(5) Uani 1 1 d . . . . .
H30A H 0.293260 0.011039 0.927823 0.042 Uiso 1 1 calc R U . . .
H30B H 0.267032 -0.019568 0.840589 0.042 Uiso 1 1 calc R U . . .
H30C H 0.257591 0.039205 0.837932 0.042 Uiso 1 1 calc R U . . .
C31 C 0.2181(4) 0.24865(11) 0.27230(19) 0.0373(6) Uani 1 1 d . . . . .
C32 C 0.2941(6) 0.20357(17) 0.2541(3) 0.0785(17) Uani 1 1 d . . . . .
H32A H 0.362610 0.210938 0.215583 0.118 Uiso 1 1 calc R U . . .
H32B H 0.214531 0.179691 0.226806 0.118 Uiso 1 1 calc R U . . .
H32C H 0.356381 0.189777 0.307617 0.118 Uiso 1 1 calc R U . . .
Au1 Au 0.74612(2) 0.10730(2) 0.72399(2) 0.01677(2) Uani 1 1 d . . . . .
Cl1 Cl 1.01071(6) 0.11529(2) 0.74981(4) 0.02979(12) Uani 1 1 d . . . . .
F1 F 0.6107(2) -0.05847(7) 0.53598(12) 0.0426(4) Uani 1 1 d . . . . .
F2 F 0.4754(2) -0.11711(7) 0.57282(17) 0.0529(6) Uani 1 1 d . . . . .
F3 F 0.6664(2) -0.08527(7) 0.66381(12) 0.0450(4) Uani 1 1 d . . . . .
F4 F -0.07653(19) 0.01356(7) 0.58593(14) 0.0470(5) Uani 1 1 d . . . . .
F5 F -0.0331(2) -0.06347(8) 0.58586(18) 0.0628(7) Uani 1 1 d . . . . .
F6 F -0.0209(2) -0.02474(9) 0.70414(14) 0.0555(6) Uani 1 1 d . . . . .
F7 F -0.08530(18) 0.14541(6) 0.50717(13) 0.0407(4) Uani 1 1 d . . . . .
F8 F -0.0678(2) 0.21916(9) 0.5500(2) 0.0709(8) Uani 1 1 d . . . . .
F9 F -0.0603(2) 0.20315(11) 0.42239(16) 0.0732(8) Uani 1 1 d . . . . .
F10 F 0.4458(2) 0.28566(7) 0.44999(15) 0.0522(6) Uani 1 1 d . . . . .
F11 F 0.5951(2) 0.22495(7) 0.44164(13) 0.0435(4) Uani 1 1 d . . . . .
F12 F 0.6342(2) 0.26675(7) 0.55616(12) 0.0402(4) Uani 1 1 d . . . . .
F13 F 0.7531(3) 0.10536(7) 0.1334(2) 0.0648(7) Uani 1 1 d . U . . .
F14 F 0.7025(4) 0.22774(10) 0.2282(2) 0.0895(10) Uani 1 1 d . U . . .
N1 N 0.4745(2) 0.10350(6) 0.87698(11) 0.0174(3) Uani 1 1 d . . . . .
N2 N 0.1602(3) 0.28376(9) 0.28723(18) 0.0386(5) Uani 1 1 d . . . . .
P1 P 0.48803(6) 0.10431(2) 0.70416(3) 0.01353(8) Uani 1 1 d . . . . .
F15A F 0.7156(6) 0.19297(12) 0.0732(2) 0.0727(13) Uani 0.735(5) 1 d . U P A 1
F16A F 0.7193(7) 0.13947(19) 0.2860(2) 0.1008(18) Uani 0.735(5) 1 d . U P A 1
F17A F 0.5099(4) 0.15611(12) 0.1460(2) 0.0513(8) Uani 0.735(5) 1 d . U P A 1
F18A F 0.9401(5) 0.17623(19) 0.2124(4) 0.109(2) Uani 0.735(5) 1 d . U P A 1
Sb1A Sb 0.73645(19) 0.16589(6) 0.18646(10) 0.0341(2) Uani 0.735(5) 1 d . U P A 1
F15B F 0.5819(15) 0.1864(5) 0.1064(8) 0.096(5) Uani 0.265(5) 1 d . U P A 2
F16B F 0.8963(17) 0.1401(5) 0.2797(8) 0.098(5) Uani 0.265(5) 1 d . U P A 2
F17B F 0.5937(16) 0.1351(4) 0.2400(9) 0.083(4) Uani 0.265(5) 1 d . U P A 2
F18B F 0.8842(17) 0.1914(4) 0.1341(9) 0.086(4) Uani 0.265(5) 1 d . U P A 2
Sb1B Sb 0.7172(6) 0.16863(17) 0.1807(3) 0.0420(8) Uani 0.265(5) 1 d . U P A 2

loop_
_atom_site_aniso_label
_atom_site_aniso_U_11
_atom_site_aniso_U_22
_atom_site_aniso_U_33
_atom_site_aniso_U_23
_atom_site_aniso_U_13
_atom_site_aniso_U_12
C1 0.0141(7) 0.0144(7) 0.0183(8) 0.0000(6) 0.0038(6) 0.0001(6)
C2 0.0158(8) 0.0158(8) 0.0198(8) -0.0005(6) 0.0046(7) 0.0001(6)
C3 0.0195(9) 0.0163(8) 0.0224(9) -0.0028(7) 0.0053(7) 0.0003(7)
C4 0.0205(9) 0.0184(9) 0.0272(10) -0.0034(7) 0.0046(8) -0.0021(7)
C5 0.0148(8) 0.0201(9) 0.0294(10) -0.0021(8) 0.0033(7) -0.0025(7)
C6 0.0150(8) 0.0181(8) 0.0251(9) -0.0003(7) 0.0057(7) 0.0007(6)
C7 0.0243(10) 0.0200(9) 0.0329(11) -0.0063(8) 0.0098(9) 0.0004(8)
C8 0.0187(10) 0.0265(11) 0.0445(14) -0.0066(10) 0.0066(9) -0.0056(8)
C9 0.0133(7) 0.0153(8) 0.0175(8) 0.0013(6) 0.0037(6) 0.0007(6)
C10 0.0148(8) 0.0177(8) 0.0232(9) 0.0018(7) 0.0038(7) 0.0003(6)
C11 0.0153(8) 0.0201(9) 0.0235(9) 0.0026(7) 0.0006(7) 0.0020(7)
C12 0.0198(9) 0.0207(9) 0.0230(9) 0.0050(7) 0.0034(7) 0.0039(7)
C13 0.0171(8) 0.0183(8) 0.0232(9) 0.0050(7) 0.0060(7) 0.0018(7)
C14 0.0153(8) 0.0154(8) 0.0215(8) 0.0013(6) 0.0050(7) 0.0012(6)
C15 0.0170(9) 0.0268(11) 0.0405(13) 0.0067(9) -0.0023(9) 0.0009(8)
C16 0.0237(10) 0.0229(10) 0.0299(11) 0.0100(8) 0.0077(8) 0.0010(8)
C17 0.0124(7) 0.0142(7) 0.0179(8) -0.0011(6) 0.0037(6) -0.0006(6)
C18 0.0332(12) 0.0263(10) 0.0187(9) -0.0009(8) 0.0085(8) 0.0050(9)
C19 0.0322(12) 0.0278(11) 0.0232(10) -0.0037(8) 0.0093(9) 0.0071(9)
C20 0.0228(10) 0.0215(9) 0.0259(10) -0.0039(8) 0.0072(8) 0.0042(7)
C21 0.0171(8) 0.0172(8) 0.0227(9) -0.0012(7) 0.0057(7) 0.0023(6)
C22 0.0222(9) 0.0150(8) 0.0167(8) 0.0013(6) 0.0035(7) 0.0028(7)
C23 0.0231(9) 0.0225(9) 0.0179(8) 0.0023(7) 0.0027(7) 0.0029(7)
C24 0.0254(10) 0.0280(11) 0.0226(10) 0.0039(8) 0.0031(8) 0.0086(8)
C25 0.0387(13) 0.0217(10) 0.0210(9) 0.0036(8) 0.0047(9) 0.0107(9)
C26 0.0382(13) 0.0171(9) 0.0209(9) 0.0015(7) 0.0043(9) 0.0007(8)
C27 0.0271(10) 0.0184(9) 0.0176(8) 0.0020(7) 0.0024(7) -0.0009(7)
C28 0.0232(10) 0.0276(11) 0.0242(10) -0.0009(8) 0.0000(8) -0.0027(8)
C29 0.0535(18) 0.0283(12) 0.0363(14) 0.0016(10) 0.0053(13) 0.0206(12)
C30 0.0299(11) 0.0271(11) 0.0275(11) 0.0035(9) 0.0065(9) -0.0059(9)
C31 0.0400(15) 0.0320(13) 0.0360(14) 0.0030(10) 0.0009(11) 0.0101(11)
C32 0.085(3) 0.065(3) 0.067(3) -0.025(2) -0.022(2) 0.048(2)
Au1 0.01193(3) 0.01764(4) 0.02122(4) -0.00043(2) 0.00486(2) 0.00072(2)
Cl1 0.0135(2) 0.0385(3) 0.0383(3) -0.0069(2) 0.0080(2) -0.00070(19)
F1 0.0499(11) 0.0404(9) 0.0476(10) 0.0041(8) 0.0316(9) 0.0142(8)
F2 0.0413(10) 0.0287(8) 0.0951(17) -0.0324(10) 0.0291(11) -0.0084(7)
F3 0.0435(10) 0.0440(10) 0.0444(10) -0.0025(8) 0.0043(8) 0.0249(8)
F4 0.0173(7) 0.0472(10) 0.0714(13) 0.0042(9) 0.0002(8) 0.0015(7)
F5 0.0244(8) 0.0439(11) 0.120(2) -0.0402(12) 0.0176(11) -0.0153(7)
F6 0.0283(9) 0.0863(16) 0.0563(12) 0.0085(11) 0.0191(8) -0.0152(9)
F7 0.0180(7) 0.0314(8) 0.0652(12) 0.0047(8) -0.0051(7) -0.0055(6)
F8 0.0196(8) 0.0624(14) 0.125(2) -0.0469(14) 0.0059(11) 0.0092(8)
F9 0.0269(9) 0.113(2) 0.0674(14) 0.0549(15) -0.0146(9) -0.0054(11)
F10 0.0293(8) 0.0414(10) 0.0860(15) 0.0441(10) 0.0139(9) 0.0066(7)
F11 0.0499(11) 0.0415(10) 0.0500(10) 0.0007(8) 0.0337(9) -0.0094(8)
F12 0.0394(9) 0.0402(9) 0.0400(9) 0.0044(7) 0.0075(7) -0.0202(7)
F13 0.0787(17) 0.0288(9) 0.0971(19) -0.0050(10) 0.0413(15) -0.0040(9)
F14 0.116(2) 0.0478(14) 0.118(2) -0.0486(15) 0.056(2) -0.0321(15)
N1 0.0192(8) 0.0154(7) 0.0176(7) -0.0006(6) 0.0043(6) 0.0007(6)
N2 0.0350(12) 0.0316(11) 0.0501(14) 0.0032(10) 0.0116(11) 0.0045(9)
P1 0.01167(19) 0.01266(19) 0.0164(2) 0.00044(15) 0.00366(16) 0.00056(15)
F15A 0.133(4) 0.0447(17) 0.0497(18) 0.0126(13) 0.041(2) -0.0070(19)
F16A 0.137(5) 0.118(4) 0.0352(17) 0.033(2) -0.004(2) -0.045(3)
F17A 0.0520(17) 0.0493(16) 0.0498(16) -0.0150(13) 0.0063(13) -0.0069(13)
F18A 0.046(2) 0.102(4) 0.168(6) -0.026(4) 0.006(3) -0.029(2)
Sb1A 0.0435(3) 0.0192(2) 0.0415(5) 0.0020(3) 0.0138(3) -0.0054(2)
F15B 0.081(8) 0.111(9) 0.069(7) -0.031(7) -0.037(6) 0.025(7)
F16B 0.111(10) 0.086(8) 0.078(7) 0.023(6) -0.017(6) 0.038(7)
F17B 0.107(9) 0.049(5) 0.119(9) -0.024(5) 0.079(8) -0.024(5)
F18B 0.109(9) 0.065(6) 0.099(9) 0.019(6) 0.057(8) -0.031(6)
Sb1B 0.0589(15) 0.0343(14) 0.0256(7) -0.0003(7) -0.0046(8) -0.0236(10)

loop_
_atom_type_symbol
_atom_type_description
_atom_type_scat_dispersion_real
_atom_type_scat_dispersion_imag
_atom_type_scat_source
C C 0.0033 0.0016 'International Tables Vol C Tables 4.2.6.8 and 6.1.1.4'
H H 0.0000 0.0000 'International Tables Vol C Tables 4.2.6.8 and 6.1.1.4'
Au Au -2.0133 8.8022 'International Tables Vol C Tables 4.2.6.8 and 6.1.1.4'
Cl Cl 0.1484 0.1585 'International Tables Vol C Tables 4.2.6.8 and 6.1.1.4'
F F 0.0171 0.0103 'International Tables Vol C Tables 4.2.6.8 and 6.1.1.4'
N N 0.0061 0.0033 'International Tables Vol C Tables 4.2.6.8 and 6.1.1.4'
P P 0.1023 0.0942 'International Tables Vol C Tables 4.2.6.8 and 6.1.1.4'
Sb Sb -0.5866 1.5461 'International Tables Vol C Tables 4.2.6.8 and 6.1.1.4'

loop_
_exptl_crystal_face_index_h
_exptl_crystal_face_index_k
_exptl_crystal_face_index_l
_exptl_crystal_face_perp_dist
0.00 0.00 1.00 0.0300
0.00 0.00 -1.00 0.0300
0.00 -1.00 0.00 0.0350
0.00 1.00 0.00 0.0350
-2.00 0.00 1.00 0.1100
2.00 0.00 -1.00 0.1100

loop_
_geom_angle_atom_site_label_1
_geom_angle_atom_site_label_2
_geom_angle_atom_site_label_3
_geom_angle
C6 C1 C2 119.44(18)
C6 C1 P1 123.37(15)
C2 C1 P1 117.04(14)
C3 C2 C1 119.61(18)
C4 C3 C2 121.25(19)
C4 C3 C7 120.48(19)
C2 C3 C7 118.27(19)
C5 C4 C3 118.67(19)
C4 C5 C6 121.10(19)
C4 C5 C8 120.2(2)
C6 C5 C8 118.7(2)
C5 C6 C1 119.93(19)
F2 C7 F1 108.2(2)
F2 C7 F3 106.8(2)
F1 C7 F3 105.2(2)
F2 C7 C3 112.9(2)
F1 C7 C3 111.4(2)
F3 C7 C3 111.88(19)
F6 C8 F5 108.9(2)
F6 C8 F4 105.7(2)
F5 C8 F4 106.1(2)
F6 C8 C5 112.0(2)
F5 C8 C5 112.3(2)
F4 C8 C5 111.4(2)
C14 C9 C10 119.35(18)
C14 C9 P1 117.51(14)
C10 C9 P1 123.13(15)
C11 C10 C9 119.67(19)
C10 C11 C12 121.11(19)
C10 C11 C15 119.3(2)
C12 C11 C15 119.45(19)
C13 C12 C11 118.76(19)
C12 C13 C14 121.28(19)
C12 C13 C16 120.63(19)
C14 C13 C16 118.08(19)
C13 C14 C9 119.82(18)
F9 C15 F7 107.3(2)
F9 C15 F8 106.2(3)
F7 C15 F8 106.3(2)
F9 C15 C11 112.4(2)
F7 C15 C11 113.0(2)
F8 C15 C11 111.2(2)
F10 C16 F12 107.9(2)
F10 C16 F11 106.5(2)
F12 C16 F11 105.1(2)
F10 C16 C13 113.38(19)
F12 C16 C13 112.2(2)
F11 C16 C13 111.3(2)
N1 C17 C21 118.29(18)
N1 C17 P1 120.47(14)
C21 C17 P1 120.79(15)
N1 C18 C19 121.5(2)
C18 C19 C20 118.6(2)
C19 C20 C21 119.5(2)
C17 C21 C20 120.8(2)
C27 C22 C23 124.35(19)
C27 C22 N1 117.95(19)
C23 C22 N1 117.66(18)
C22 C23 C24 116.0(2)
C22 C23 C28 122.3(2)
C24 C23 C28 121.5(2)
C25 C24 C23 122.0(2)
C24 C25 C26 119.0(2)
C24 C25 C29 120.4(3)
C26 C25 C29 120.6(2)
C25 C26 C27 121.8(2)
C22 C27 C26 116.4(2)
C22 C27 C30 122.3(2)
C26 C27 C30 121.2(2)
N2 C31 C32 179.3(4)
P1 Au1 Cl1 175.96(2)
C18 N1 C17 121.31(18)
C18 N1 C22 117.92(18)
C17 N1 C22 120.77(17)
C9 P1 C1 106.41(9)
C9 P1 C17 102.43(9)
C1 P1 C17 109.26(9)
C9 P1 Au1 111.88(6)
C1 P1 Au1 114.68(6)
C17 P1 Au1 111.37(6)
F18A Sb1A F16A 98.4(3)
F18A Sb1A F14 90.6(2)
F16A Sb1A F14 89.2(2)
F18A Sb1A F13 93.7(2)
F16A Sb1A F13 95.0(2)
F14 Sb1A F13 173.51(18)
F18A Sb1A F15A 91.7(3)
F16A Sb1A F15A 169.9(2)
F14 Sb1A F15A 90.43(17)
F13 Sb1A F15A 84.59(15)
F18A Sb1A F17A 174.4(3)
F16A Sb1A F17A 87.2(2)
F14 Sb1A F17A 90.32(15)
F13 Sb1A F17A 84.94(14)
F15A Sb1A F17A 82.79(18)
F15B Sb1B F14 86.0(5)
F15B Sb1B F17B 96.5(9)
F14 Sb1B F17B 96.5(4)
F15B Sb1B F18B 96.8(8)
F14 Sb1B F18B 90.9(4)
F17B Sb1B F18B 165.2(7)
F15B Sb1B F13 98.0(5)
F14 Sb1B F13 174.9(3)
F17B Sb1B F13 86.2(4)
F18B Sb1B F13 85.6(4)
F15B Sb1B F16B 176.5(7)
F14 Sb1B F16B 97.2(4)
F17B Sb1B F16B 81.6(7)
F18B Sb1B F16B 84.7(7)
F13 Sb1B F16B 78.9(4)

loop_
_geom_bond_atom_site_label_1
_geom_bond_atom_site_label_2
_geom_bond_distance
C1 C6 1.398(3)
C1 C2 1.401(3)
C1 P1 1.818(2)
C2 C3 1.392(3)
C3 C4 1.391(3)
C3 C7 1.506(3)
C4 C5 1.389(3)
C5 C6 1.391(3)
C5 C8 1.509(3)
C7 F2 1.322(3)
C7 F1 1.337(3)
C7 F3 1.340(3)
C8 F6 1.323(3)
C8 F5 1.325(3)
C8 F4 1.339(3)
C9 C14 1.394(3)
C9 C10 1.403(3)
C9 P1 1.8156(19)
C10 C11 1.388(3)
C11 C12 1.392(3)
C11 C15 1.505(3)
C12 C13 1.382(3)
C13 C14 1.391(3)
C13 C16 1.506(3)
C15 F9 1.318(3)
C15 F7 1.319(3)
C15 F8 1.324(4)
C16 F10 1.321(3)
C16 F12 1.332(3)
C16 F11 1.341(3)
C17 N1 1.370(3)
C17 C21 1.383(3)
C17 P1 1.854(2)
C18 N1 1.351(3)
C18 C19 1.377(3)
C19 C20 1.382(3)
C20 C21 1.395(3)
C22 C27 1.397(3)
C22 C23 1.399(3)
C22 N1 1.465(3)
C23 C24 1.404(3)
C23 C28 1.508(3)
C24 C25 1.393(4)
C25 C26 1.395(4)
C25 C29 1.510(3)
C26 C27 1.399(3)
C27 C30 1.503(3)
C31 N2 1.134(4)
C31 C32 1.459(5)
Au1 P1 2.2189(5)
Au1 Cl1 2.2768(6)
F13 Sb1A 1.875(3)
F13 Sb1B 1.937(5)
F14 Sb1B 1.797(5)
F14 Sb1A 1.861(3)
F15A Sb1A 1.933(3)
F16A Sb1A 1.792(4)
F17A Sb1A 1.964(4)
F18A Sb1A 1.764(4)
F15B Sb1B 1.553(11)
F16B Sb1B 2.108(11)
F17B Sb1B 1.846(11)
F18B Sb1B 1.902(11)
